data_2213749
loop_
_publ_author_name
'Yan, Guo-Bing'

_publ_section_title
;
 4-Hydroxymethyl-3,5-dimethyl-1<i>H</i>-pyrazole
;
_journal_coeditor_code DN2170
_journal_issue 6
_journal_name_full 'Acta Crystallographica Section E'
_journal_page_first o2889
_journal_page_last o2889
_journal_paper_doi 10.1107/S1600536807021836
_journal_volume 63
_journal_year 2007
_chemical_formula_iupac 'C6 H10 N2 O'
_chemical_formula_moiety 'C6 H10 N2 O'
_chemical_formula_sum 'C6 H10 N2 O'
_chemical_formula_weight 126.16
_chemical_name_systematic
;
4-Hydroxymethyl-3,5-dimethyl-1H-pyrazole
;
_space_group_IT_number 14
_symmetry_cell_setting monoclinic
_symmetry_space_group_name_Hall '-P 2yn'
_symmetry_space_group_name_H-M 'P 1 21/n 1'
_atom_sites_solution_hydrogens geom
_atom_sites_solution_primary direct
_atom_sites_solution_secondary difmap
_audit_creation_method SHELXL-97
_cell_angle_alpha 90.00
_cell_angle_beta 91.311(2)
_cell_angle_gamma 90.00
_cell_formula_units_Z 4
_cell_length_a 8.2608(12)
_cell_length_b 8.3865(12)
_cell_length_c 9.9672(14)
_cell_measurement_reflns_used 2400
_cell_measurement_temperature 298(2)
_cell_measurement_theta_max 26.00
_cell_measurement_theta_min 1.36
_cell_volume 690.34(17)
_computing_cell_refinement 'SAINT (Bruker, 2004)'
_computing_data_collection 'APEX2 (Bruker, 2004)'
_computing_data_reduction SAINT
_computing_molecular_graphics 'SHELXTL (Bruker, 2004)'
_computing_publication_material SHELXTL
_computing_structure_refinement 'SHELXL97 (Sheldrick, 1997)'
_computing_structure_solution 'SHELXS97 (Sheldrick, 1997)'
_diffrn_ambient_temperature 298(2)
_diffrn_measured_fraction_theta_full 1.000
_diffrn_measured_fraction_theta_max 1.000
_diffrn_measurement_device_type 'Bruker APEXII area-detector'
_diffrn_measurement_method '\f and \w'
_diffrn_radiation_monochromator graphite
_diffrn_radiation_source 'fine-focus sealed tube'
_diffrn_radiation_type MoK\a
_diffrn_radiation_wavelength 0.71073
_diffrn_reflns_av_R_equivalents 0.0158
_diffrn_reflns_av_sigmaI/netI 0.0129
_diffrn_reflns_limit_h_max 10
_diffrn_reflns_limit_h_min -9
_diffrn_reflns_limit_k_max 10
_diffrn_reflns_limit_k_min -10
_diffrn_reflns_limit_l_max 12
_diffrn_reflns_limit_l_min -12
_diffrn_reflns_number 5091
_diffrn_reflns_theta_full 25.49
_diffrn_reflns_theta_max 25.49
_diffrn_reflns_theta_min 3.17
_diffrn_standards_number 0
_exptl_absorpt_coefficient_mu 0.085
_exptl_absorpt_correction_T_max 0.9771
_exptl_absorpt_correction_T_min 0.9550
_exptl_absorpt_correction_type multi-scan
_exptl_absorpt_process_details '(SADABS; Sheldrick, 1996)'
_exptl_crystal_colour colourless
_exptl_crystal_density_diffrn 1.214
_exptl_crystal_density_method 'not measured'
_exptl_crystal_description block
_exptl_crystal_F_000 272
_exptl_crystal_size_max 0.38
_exptl_crystal_size_mid 0.30
_exptl_crystal_size_min 0.22
_refine_diff_density_max 0.302
_refine_diff_density_min -0.268
_refine_ls_extinction_method none
_refine_ls_goodness_of_fit_ref 1.056
_refine_ls_hydrogen_treatment constr
_refine_ls_matrix_type full
_refine_ls_number_parameters 85
_refine_ls_number_reflns 1284
_refine_ls_number_restraints 0
_refine_ls_restrained_S_all 1.056
_refine_ls_R_factor_all 0.0540
_refine_ls_R_factor_gt 0.0479
_refine_ls_shift/su_max 0.001
_refine_ls_shift/su_mean 0.001
_refine_ls_structure_factor_coef Fsqd
_refine_ls_weighting_details 'calc w=1/[\s^2^(Fo^2^)+(0.0866P)^2^+0.1946P] where P=(Fo^2^+2Fc^2^)/3'
_refine_ls_weighting_scheme calc
_refine_ls_wR_factor_gt 0.1405
_refine_ls_wR_factor_ref 0.1482
_reflns_number_gt 1106
_reflns_number_total 1284
_reflns_threshold_expression I>2\s(I)
_cod_data_source_file dn2170.cif
_cod_data_source_block I
_cod_depositor_comments
;
The following automatic conversions were performed:
'_symmetry_cell_setting' value 'Monoclinic' changed to 'monoclinic'
according to '/home/saulius/struct/CIF-dictionaries/cif_core.dic'
dictionary named 'cif_core.dic' version 2.4.1 from 2010-06-29.

Automatic conversion script
Id: cif_fix_enum 1527 2010-12-29 10:47:43Z saulius 

The following automatic conversions were performed:

'_symmetry_cell_setting' value 'Monoclinic' changed to 'monoclinic'
according to /home/saulius/struct/CIF-dictionaries/cif_core.dic
dictionary named 'cif_core.dic' version 2.4.1 from 2010-06-29.

Automatic conversion script
Id: cif_fix_values 1715 2011-07-08 13:25:40Z adriana 
;
_cod_original_sg_symbol_H-M 'P 21/n'
_cod_database_code 2213749
_cod_database_fobs_code 2213749

loop_
_symmetry_equiv_pos_as_xyz
'x, y, z'
'-x+1/2, y+1/2, -z+1/2'
'-x, -y, -z'
'x-1/2, -y-1/2, z-1/2'

loop_
_atom_site_type_symbol
_atom_site_label
_atom_site_fract_x
_atom_site_fract_y
_atom_site_fract_z
_atom_site_U_iso_or_equiv
_atom_site_adp_type
_atom_site_calc_flag
_atom_site_refinement_flags
_atom_site_occupancy
N N1 1.01921(18) 0.08862(18) 0.73825(14) 0.0474(4) Uani d . 1
N N2 0.86594(19) 0.03797(18) 0.71167(14) 0.0482(4) Uani d . 1
H H2 0.8369 -0.0125 0.6400 0.058 Uiso calc R 1
C C1 1.0139(2) 0.16032(19) 0.85775(16) 0.0429(4) Uani d . 1
C C2 0.8560(2) 0.15464(18) 0.90737(16) 0.0410(4) Uani d . 1
C C3 0.7647(2) 0.0757(2) 0.81028(16) 0.0443(4) Uani d . 1
C C4 0.7974(2) 0.2163(2) 1.03853(17) 0.0497(5) Uani d . 1
H H4A 0.7174 0.1434 1.0733 0.060 Uiso calc R 1
H H4B 0.8874 0.2212 1.1026 0.060 Uiso calc R 1
C C5 1.1609(2) 0.2342(3) 0.9195(2) 0.0621(6) Uani d . 1
H H5A 1.2546 0.2009 0.8716 0.093 Uiso calc R 1
H H5B 1.1717 0.2013 1.0115 0.093 Uiso calc R 1
H H5C 1.1516 0.3482 0.9153 0.093 Uiso calc R 1
C C6 0.5902(3) 0.0310(3) 0.8047(2) 0.0667(6) Uani d . 1
H H6A 0.5510 0.0342 0.7133 0.100 Uiso calc R 1
H H6B 0.5296 0.1048 0.8575 0.100 Uiso calc R 1
H H6C 0.5774 -0.0748 0.8398 0.100 Uiso calc R 1
O O1 0.7283(2) 0.36867(16) 1.02448(13) 0.0678(5) Uani d . 1
H H1 0.6660 0.3845 1.0860 0.102 Uiso calc R 1

loop_
_atom_site_aniso_label
_atom_site_aniso_U_11
_atom_site_aniso_U_22
_atom_site_aniso_U_33
_atom_site_aniso_U_12
_atom_site_aniso_U_13
_atom_site_aniso_U_23
N1 0.0503(9) 0.0473(8) 0.0452(8) -0.0004(6) 0.0171(6) -0.0007(6)
N2 0.0558(9) 0.0515(9) 0.0377(8) -0.0043(7) 0.0111(6) -0.0073(6)
C1 0.0497(10) 0.0374(8) 0.0419(9) 0.0019(7) 0.0087(7) 0.0030(7)
C2 0.0502(10) 0.0376(8) 0.0355(8) 0.0016(7) 0.0104(7) 0.0013(6)
C3 0.0476(10) 0.0462(9) 0.0395(9) -0.0011(7) 0.0110(7) 0.0007(7)
C4 0.0655(12) 0.0472(10) 0.0369(9) 0.0071(8) 0.0131(8) 0.0008(7)
C5 0.0555(12) 0.0620(12) 0.0688(13) -0.0054(9) -0.0010(9) -0.0006(10)
C6 0.0517(12) 0.0837(15) 0.0652(13) -0.0084(10) 0.0092(9) -0.0069(11)
O1 0.1014(12) 0.0557(9) 0.0479(8) 0.0278(7) 0.0356(7) 0.0115(6)

loop_
_atom_type_symbol
_atom_type_description
_atom_type_scat_dispersion_real
_atom_type_scat_dispersion_imag
_atom_type_scat_source
C C 0.0033 0.0016 'International Tables Vol C Tables 4.2.6.8 and 6.1.1.4'
H H 0.0000 0.0000 'International Tables Vol C Tables 4.2.6.8 and 6.1.1.4'
N N 0.0061 0.0033 'International Tables Vol C Tables 4.2.6.8 and 6.1.1.4'
O O 0.0106 0.0060 'International Tables Vol C Tables 4.2.6.8 and 6.1.1.4'

loop_
_geom_angle_atom_site_label_1
_geom_angle_atom_site_label_2
_geom_angle_atom_site_label_3
_geom_angle
C1 N1 N2 105.41(13)
C3 N2 N1 112.18(14)
C3 N2 H2 123.9
N1 N2 H2 123.9
N1 C1 C2 110.37(15)
N1 C1 C5 120.95(16)
C2 C1 C5 128.68(16)
C3 C2 C1 105.41(14)
C3 C2 C4 126.49(16)
C1 C2 C4 128.08(16)
N2 C3 C2 106.63(15)
N2 C3 C6 122.13(17)
C2 C3 C6 131.22(16)
O1 C4 C2 111.48(14)
O1 C4 H4A 109.3
C2 C4 H4A 109.3
O1 C4 H4B 109.3
C2 C4 H4B 109.3
H4A C4 H4B 108.0
C1 C5 H5A 109.5
C1 C5 H5B 109.5
H5A C5 H5B 109.5
C1 C5 H5C 109.5
H5A C5 H5C 109.5
H5B C5 H5C 109.5
C3 C6 H6A 109.5
C3 C6 H6B 109.5
H6A C6 H6B 109.5
C3 C6 H6C 109.5
H6A C6 H6C 109.5
H6B C6 H6C 109.5
C4 O1 H1 109.5

loop_
_geom_bond_atom_site_label_1
_geom_bond_atom_site_label_2
_geom_bond_distance
N1 C1 1.336(2)
N1 N2 1.356(2)
N2 C3 1.343(2)
N2 H2 0.8600
C1 C2 1.406(2)
C1 C5 1.485(3)
C2 C3 1.382(2)
C2 C4 1.497(2)
C3 C6 1.490(3)
C4 O1 1.405(2)
C4 H4A 0.9700
C4 H4B 0.9700
C5 H5A 0.9600
C5 H5B 0.9600
C5 H5C 0.9600
C6 H6A 0.9600
C6 H6B 0.9600
C6 H6C 0.9600
O1 H1 0.8200

loop_
_geom_hbond_atom_site_label_D
_geom_hbond_atom_site_label_H
_geom_hbond_atom_site_label_A
_geom_hbond_site_symmetry_A
_geom_hbond_distance_DH
_geom_hbond_distance_HA
_geom_hbond_distance_DA
_geom_hbond_angle_DHA
O1 H1 N1 4_566 0.82 1.98 2.7965(18) 176.9
N2 H2 O1 2_646 0.86 1.98 2.842(2) 179.2

loop_
_geom_torsion_atom_site_label_1
_geom_torsion_atom_site_label_2
_geom_torsion_atom_site_label_3
_geom_torsion_atom_site_label_4
_geom_torsion
C1 N1 N2 C3 0.1(2)
N2 N1 C1 C2 0.16(19)
N2 N1 C1 C5 -178.96(16)
N1 C1 C2 C3 -0.37(19)
C5 C1 C2 C3 178.66(18)
N1 C1 C2 C4 178.24(15)
C5 C1 C2 C4 -2.7(3)
N1 N2 C3 C2 -0.3(2)
N1 N2 C3 C6 -179.26(17)
C1 C2 C3 N2 0.42(19)
C4 C2 C3 N2 -178.21(15)
C1 C2 C3 C6 179.2(2)
C4 C2 C3 C6 0.6(3)
C3 C2 C4 O1 -84.9(2)
C1 C2 C4 O1 96.7(2)

loop_
_cod_related_entry_id
_cod_related_entry_database
_cod_related_entry_code
1 ChemSpider 14720779
